data_7704650
loop_
_publ_author_name
'Chen, Shujiao'
'Liu, Xicheng'
'Huang, Jie'
'Ge, Xingxing'
'Wang, Qinghui'
'Yao, Meimei'
'Shao, Yue'
'Liu, Tong'
'Yuan, Xiang-Ai'
'Tian, Laijin'
'Liu, Zhe'

_publ_section_title
;
 Triphenylamine/carbazole-modified ruthenium(ii) Schiff base compounds:
 synthesis, biological activity and organelle targeting.
;
_journal_issue 25
_journal_name_full 'Dalton transactions (Cambridge, England : 2003)'
_journal_page_first 8774
_journal_page_last 8784
_journal_paper_doi 10.1039/d0dt01547d
_journal_volume 49
_journal_year 2020
_chemical_absolute_configuration rm
_chemical_formula_sum 'C34.5 H34 Cl2 F6 N3 P Ru'
_chemical_formula_weight 807.58
_space_group_crystal_system monoclinic
_space_group_IT_number 4
_space_group_name_Hall 'P 2yb'
_space_group_name_H-M_alt 'P 1 21 1'
_atom_sites_solution_hydrogens geom
_audit_creation_method SHELXL-2014/7
_audit_update_record
;
2020-06-04 deposited with the CCDC.	2020-06-09 downloaded from the CCDC.
;
_cell_angle_alpha 90
_cell_angle_beta 92.578(2)
_cell_angle_gamma 90
_cell_formula_units_Z 4
_cell_length_a 17.9852(16)
_cell_length_b 9.8972(8)
_cell_length_c 19.7318(17)
_cell_measurement_reflns_used 2897
_cell_measurement_temperature 298(2)
_cell_measurement_theta_max 26.236
_cell_measurement_theta_min 2.264
_cell_volume 3508.8(5)
_computing_cell_refinement 'Bruker SMART'
_computing_data_collection 'Bruker SMART'
_computing_data_reduction 'Bruker SAINT'
_computing_molecular_graphics 'Bruker SHELXTL'
_computing_publication_material 'Bruker SHELXTL'
_computing_structure_refinement 'SHELXL-2014/7 (Sheldrick, 2014)'
_computing_structure_solution 'SHELXS-97 (Sheldrick, 1990)'
_diffrn_ambient_temperature 298(2)
_diffrn_measured_fraction_theta_full 0.998
_diffrn_measured_fraction_theta_max 0.998
_diffrn_measurement_device_type 'CCD area detector'
_diffrn_measurement_method 'phi and omega scans'
_diffrn_radiation_type MoK\a
_diffrn_radiation_wavelength 0.71073
_diffrn_reflns_av_R_equivalents 0.0590
_diffrn_reflns_av_unetI/netI 0.1155
_diffrn_reflns_Laue_measured_fraction_full 0.998
_diffrn_reflns_Laue_measured_fraction_max 0.998
_diffrn_reflns_limit_h_max 21
_diffrn_reflns_limit_h_min -19
_diffrn_reflns_limit_k_max 11
_diffrn_reflns_limit_k_min -11
_diffrn_reflns_limit_l_max 19
_diffrn_reflns_limit_l_min -23
_diffrn_reflns_number 18024
_diffrn_reflns_point_group_measured_fraction_full 0.957
_diffrn_reflns_point_group_measured_fraction_max 0.957
_diffrn_reflns_theta_full 25.020
_diffrn_reflns_theta_max 25.020
_diffrn_reflns_theta_min 2.267
_exptl_absorpt_coefficient_mu 0.706
_exptl_absorpt_correction_T_max 0.9656
_exptl_absorpt_correction_T_min 0.7655
_exptl_absorpt_correction_type multi-scan
_exptl_absorpt_process_details sadabs
_exptl_crystal_colour red
_exptl_crystal_density_diffrn 1.529
_exptl_crystal_description block
_exptl_crystal_F_000 1636
_exptl_crystal_size_max 0.400
_exptl_crystal_size_mid 0.130
_exptl_crystal_size_min 0.050
_refine_diff_density_max 0.883
_refine_diff_density_min -0.475
_refine_diff_density_rms 0.076
_refine_ls_abs_structure_details
;
 Flack x determined using 2132 quotients [(I+)-(I-)]/[(I+)+(I-)]
 (Parsons, Flack and Wagner, Acta Cryst. B69 (2013) 249-259).
;
_refine_ls_abs_structure_Flack -0.01(5)
_refine_ls_extinction_method none
_refine_ls_goodness_of_fit_ref 0.882
_refine_ls_hydrogen_treatment constr
_refine_ls_matrix_type full
_refine_ls_number_parameters 892
_refine_ls_number_reflns 11872
_refine_ls_number_restraints 485
_refine_ls_restrained_S_all 0.908
_refine_ls_R_factor_all 0.0931
_refine_ls_R_factor_gt 0.0598
_refine_ls_shift/su_max 0.001
_refine_ls_shift/su_mean 0.000
_refine_ls_structure_factor_coef Fsqd
_refine_ls_weighting_details 'w=1/[\s^2^(Fo^2^)+(0.0567P)^2^] where P=(Fo^2^+2Fc^2^)/3'
_refine_ls_weighting_scheme calc
_refine_ls_wR_factor_gt 0.1268
_refine_ls_wR_factor_ref 0.1428
_reflns_Friedel_coverage 0.804
_reflns_Friedel_fraction_full 0.911
_reflns_Friedel_fraction_max 0.911
_reflns_number_gt 7132
_reflns_number_total 11872
_reflns_threshold_expression 'I > 2\s(I)'
_cod_data_source_file d0dt01547d2.cif
_cod_data_source_block 190721b
_cod_depositor_comments 'Adding full bibliography for 7704650.cif.'
_cod_original_sg_symbol_H-M 'P 21'
_cod_original_formula_sum 'C34.50 H34 Cl2 F6 N3 P Ru'
_cod_database_code 7704650
_shelx_shelxl_version_number 2014/7
_shelx_space_group_comment
;
The symmetry employed for this shelxl refinement is uniquely defined
by the following loop, which should always be used as a source of
symmetry information in preference to the above space-group names.
They are only intended as comments.
;
_shelx_estimated_absorpt_t_min 0.765
_shelx_estimated_absorpt_t_max 0.966

loop_
_space_group_symop_operation_xyz
'x, y, z'
'-x, y+1/2, -z'

loop_
_atom_site_label
_atom_site_type_symbol
_atom_site_fract_x
_atom_site_fract_y
_atom_site_fract_z
_atom_site_U_iso_or_equiv
_atom_site_adp_type
_atom_site_occupancy
_atom_site_site_symmetry_order
_atom_site_calc_flag
_atom_site_refinement_flags_posn
_atom_site_refinement_flags_adp
_atom_site_refinement_flags_occupancy
_atom_site_disorder_assembly
_atom_site_disorder_group
Ru1 Ru 0.12421(5) -0.00033(10) -0.04121(4) 0.0522(3) Uani 1 1 d . . . . .
Ru2 Ru 0.67563(5) 0.14475(11) 0.53631(5) 0.0588(3) Uani 1 1 d . . . . .
Cl1 Cl -0.00277(17) -0.0551(4) -0.06913(15) 0.0697(9) Uani 1 1 d . . . . .
Cl2 Cl 0.6346(2) -0.0843(4) 0.53456(19) 0.0853(11) Uani 1 1 d . . . . .
Cl3 Cl 0.234(2) 0.143(6) 0.3141(17) 0.178(5) Uani 0.577(9) 1 d D U P A 1
Cl4 Cl 0.3328(7) -0.0159(14) 0.2513(6) 0.178(4) Uani 0.577(9) 1 d D U P A 1
Cl3' Cl 0.238(3) 0.152(9) 0.332(2) 0.178(5) Uani 0.423(9) 1 d D . P A 2
Cl4' Cl 0.3866(11) 0.0530(18) 0.2973(10) 0.178(4) Uani 0.423(9) 1 d D . P A 2
F1 F 0.2525(6) 0.3709(10) 0.7634(4) 0.126(3) Uani 1 1 d . U . . .
F2 F 0.1733(6) 0.3363(12) 0.6225(5) 0.137(3) Uani 1 1 d . U . . .
F3 F 0.2040(6) 0.1958(10) 0.7064(4) 0.125(3) Uani 1 1 d . U . . .
F4 F 0.1372(6) 0.3878(11) 0.7257(5) 0.141(3) Uani 1 1 d . U . . .
F5 F 0.2246(5) 0.5112(11) 0.6791(4) 0.112(2) Uani 1 1 d . U . . .
F6 F 0.2889(5) 0.3228(10) 0.6617(5) 0.125(3) Uani 1 1 d . U . . .
F7 F 0.2530(8) 0.5386(16) 0.1010(6) 0.192(4) Uani 1 1 d . U . . .
F8 F 0.2438(7) 0.4801(14) 0.2520(5) 0.172(4) Uani 1 1 d . U . . .
F9 F 0.2747(7) 0.6499(14) 0.1930(6) 0.175(4) Uani 1 1 d . U . . .
F10 F 0.1653(7) 0.5489(12) 0.1693(7) 0.166(4) Uani 1 1 d . U . . .
F11 F 0.2256(7) 0.3563(13) 0.1614(6) 0.169(4) Uani 1 1 d . U . . .
F12 F 0.3297(7) 0.4567(14) 0.1825(7) 0.178(4) Uani 1 1 d . U . . .
N1 N 0.1475(5) -0.1954(9) -0.0754(5) 0.055(2) Uani 1 1 d . . . . .
N2 N 0.1121(5) -0.1202(10) 0.0447(4) 0.050(2) Uani 1 1 d . . . . .
N3 N 0.0385(6) 0.0804(11) 0.2992(5) 0.067(3) Uani 1 1 d . . . . .
N4 N 0.5975(5) 0.1740(11) 0.6093(5) 0.066(3) Uani 1 1 d . . . . .
N5 N 0.5784(5) 0.1883(10) 0.4784(4) 0.060(3) Uani 1 1 d . . . . .
N6 N 0.5730(8) 0.2466(14) 0.1964(6) 0.100(4) Uani 1 1 d . U . . .
P1 P 0.2137(2) 0.3530(5) 0.69209(19) 0.0850(12) Uani 1 1 d . U . . .
P2 P 0.2498(3) 0.5041(6) 0.1756(2) 0.1158(16) Uani 1 1 d . U . . .
C1 C 0.1241(6) -0.2478(13) 0.0363(6) 0.055(3) Uani 1 1 d . . . . .
H1 H 0.1189 -0.3088 0.0716 0.067 Uiso 1 1 calc R U . . .
C2 C 0.1459(6) -0.2925(13) -0.0294(6) 0.055(3) Uani 1 1 d . . . . .
C3 C 0.1628(7) -0.4273(14) -0.0428(7) 0.066(3) Uani 1 1 d . . . . .
H3 H 0.1615 -0.4938 -0.0096 0.080 Uiso 1 1 calc R U . . .
C4 C 0.1818(7) -0.4566(14) -0.1093(7) 0.074(4) Uani 1 1 d . . . . .
H4 H 0.1944 -0.5445 -0.1207 0.088 Uiso 1 1 calc R U . . .
C5 C 0.1820(7) -0.3578(16) -0.1577(6) 0.073(3) Uani 1 1 d . . . . .
H5 H 0.1938 -0.3786 -0.2019 0.087 Uiso 1 1 calc R U . . .
C6 C 0.1642(7) -0.2248(14) -0.1402(6) 0.068(3) Uani 1 1 d . . . . .
H6 H 0.1638 -0.1569 -0.1728 0.081 Uiso 1 1 calc R U . . .
C7 C 0.0935(6) -0.0694(13) 0.1092(5) 0.052(3) Uani 1 1 d . . . . .
C8 C 0.1293(7) -0.1186(13) 0.1686(6) 0.066(3) Uani 1 1 d . . . . .
H8 H 0.1669 -0.1828 0.1662 0.080 Uiso 1 1 calc R U . . .
C9 C 0.1091(7) -0.0725(13) 0.2297(6) 0.061(3) Uani 1 1 d . . . . .
H9 H 0.1314 -0.1096 0.2689 0.073 Uiso 1 1 calc R U . . .
C10 C 0.0569(6) 0.0270(14) 0.2356(6) 0.063(3) Uani 1 1 d . . . . .
C11 C 0.0237(6) 0.0817(13) 0.1754(5) 0.059(3) Uani 1 1 d . . . . .
H11 H -0.0114 0.1502 0.1779 0.071 Uiso 1 1 calc R U . . .
C12 C 0.0431(6) 0.0340(13) 0.1130(5) 0.060(3) Uani 1 1 d . . . . .
H12 H 0.0221 0.0720 0.0735 0.072 Uiso 1 1 calc R U . . .
C13 C 0.0426(7) 0.0002(18) 0.3588(5) 0.071(4) Uani 1 1 d . . . . .
C14 C 0.0230(8) -0.1389(15) 0.3573(7) 0.081(4) Uani 1 1 d . . . . .
H14 H 0.0083 -0.1805 0.3166 0.097 Uiso 1 1 calc R U . . .
C15 C 0.0261(9) -0.2110(19) 0.4169(9) 0.108(6) Uani 1 1 d . . . . .
H15 H 0.0138 -0.3022 0.4161 0.130 Uiso 1 1 calc R U . . .
C16 C 0.0471(11) -0.151(2) 0.4778(8) 0.115(7) Uani 1 1 d . . . . .
H16 H 0.0487 -0.2019 0.5175 0.138 Uiso 1 1 calc R U . . .
C17 C 0.0652(9) -0.020(2) 0.4798(7) 0.105(6) Uani 1 1 d . . . . .
H17 H 0.0792 0.0196 0.5213 0.126 Uiso 1 1 calc R U . . .
C18 C 0.0635(8) 0.0612(15) 0.4200(6) 0.086(4) Uani 1 1 d . . . . .
H18 H 0.0760 0.1523 0.4220 0.103 Uiso 1 1 calc R U . . .
C19 C 0.0039(8) 0.2095(15) 0.3028(6) 0.066(4) Uani 1 1 d . . . . .
C20 C -0.0667(8) 0.2234(17) 0.3269(6) 0.085(4) Uani 1 1 d . . . . .
H20 H -0.0922 0.1471 0.3406 0.102 Uiso 1 1 calc R U . . .
C21 C -0.0999(10) 0.348(2) 0.3308(7) 0.101(5) Uani 1 1 d . U . . .
H21 H -0.1474 0.3570 0.3469 0.121 Uiso 1 1 calc R U . . .
C22 C -0.0611(10) 0.4582(19) 0.3104(8) 0.101(5) Uani 1 1 d . U . . .
H22 H -0.0832 0.5427 0.3136 0.121 Uiso 1 1 calc R U . . .
C23 C 0.0078(11) 0.4510(18) 0.2857(8) 0.108(6) Uani 1 1 d . . . . .
H23 H 0.0330 0.5275 0.2719 0.130 Uiso 1 1 calc R U . . .
C24 C 0.0395(9) 0.3192(16) 0.2822(7) 0.082(4) Uani 1 1 d . . . . .
H24 H 0.0865 0.3096 0.2651 0.099 Uiso 1 1 calc R U . . .
C25 C 0.1134(7) 0.1868(11) -0.1046(6) 0.060(3) Uani 1 1 d . U . . .
C26 C 0.1048(7) 0.2209(14) -0.0365(6) 0.068(4) Uani 1 1 d . U . . .
H26 H 0.0630 0.2692 -0.0245 0.082 Uiso 1 1 calc R U . . .
C27 C 0.1587(7) 0.1829(12) 0.0142(6) 0.065(4) Uani 1 1 d . . . . .
H27 H 0.1516 0.2080 0.0589 0.079 Uiso 1 1 calc R U . . .
C28 C 0.2229(7) 0.1084(14) -0.0003(6) 0.070(4) Uani 1 1 d . U . . .
C29 C 0.2295(7) 0.0745(13) -0.0692(6) 0.068(4) Uani 1 1 d . U . . .
H29 H 0.2701 0.0227 -0.0811 0.082 Uiso 1 1 calc R U . . .
C30 C 0.1778(7) 0.1156(12) -0.1208(6) 0.058(3) Uani 1 1 d . U . . .
H30 H 0.1863 0.0955 -0.1659 0.070 Uiso 1 1 calc R U . . .
C31 C 0.0553(7) 0.2185(14) -0.1594(6) 0.077(4) Uani 1 1 d . . . . .
H31A H 0.0718 0.1870 -0.2022 0.115 Uiso 1 1 calc R U . . .
H31B H 0.0095 0.1744 -0.1495 0.115 Uiso 1 1 calc R U . . .
H31C H 0.0475 0.3144 -0.1615 0.115 Uiso 1 1 calc R U . . .
C32 C 0.2790(8) 0.0683(18) 0.0552(8) 0.085(4) Uani 1 1 d . . . . .
H32 H 0.2523 0.0684 0.0974 0.102 Uiso 1 1 calc R U . . .
C33 C 0.3104(9) -0.071(2) 0.0483(8) 0.113(6) Uani 1 1 d . . . . .
H33A H 0.3455 -0.0890 0.0854 0.170 Uiso 1 1 calc R U . . .
H33B H 0.2708 -0.1364 0.0488 0.170 Uiso 1 1 calc R U . . .
H33C H 0.3350 -0.0783 0.0062 0.170 Uiso 1 1 calc R U . . .
C34 C 0.3381(8) 0.1781(18) 0.0631(7) 0.111(6) Uani 1 1 d . . . . .
H34A H 0.3144 0.2645 0.0672 0.167 Uiso 1 1 calc R U . . .
H34B H 0.3692 0.1608 0.1030 0.167 Uiso 1 1 calc R U . . .
H34C H 0.3680 0.1784 0.0240 0.167 Uiso 1 1 calc R U . . .
C35 C 0.5224(7) 0.2147(14) 0.5129(7) 0.070(4) Uani 1 1 d . . . . .
H35 H 0.4771 0.2367 0.4910 0.084 Uiso 1 1 calc R U . . .
C36 C 0.5287(7) 0.2107(13) 0.5861(6) 0.068(3) Uani 1 1 d . . . . .
C37 C 0.4706(8) 0.2406(16) 0.6280(8) 0.087(5) Uani 1 1 d . . . . .
H37 H 0.4241 0.2672 0.6101 0.105 Uiso 1 1 calc R U . . .
C38 C 0.4846(10) 0.2292(18) 0.6970(9) 0.098(5) Uani 1 1 d . . . . .
H38 H 0.4483 0.2522 0.7271 0.117 Uiso 1 1 calc R U . . .
C39 C 0.5510(10) 0.1847(19) 0.7197(7) 0.103(6) Uani 1 1 d . . . . .
H39 H 0.5595 0.1706 0.7660 0.124 Uiso 1 1 calc R U . . .
C40 C 0.6080(8) 0.1587(17) 0.6762(6) 0.084(4) Uani 1 1 d . . . . .
H40 H 0.6541 0.1302 0.6941 0.101 Uiso 1 1 calc R U . . .
C41 C 0.5732(6) 0.1960(15) 0.4060(6) 0.066(4) Uani 1 1 d . . . . .
C42 C 0.5313(7) 0.2975(16) 0.3759(7) 0.081(4) Uani 1 1 d . . . . .
H42 H 0.5049 0.3569 0.4024 0.097 Uiso 1 1 calc R U . . .
C43 C 0.5286(9) 0.3106(18) 0.3054(7) 0.092(5) Uani 1 1 d . . . . .
H43 H 0.5001 0.3785 0.2845 0.111 Uiso 1 1 calc R U . . .
C44 C 0.5677(9) 0.2236(17) 0.2673(7) 0.092(5) Uani 1 1 d . . . . .
C45 C 0.6068(7) 0.1144(15) 0.2975(6) 0.079(4) Uani 1 1 d . . . . .
H45 H 0.6309 0.0510 0.2715 0.095 Uiso 1 1 calc R U . . .
C46 C 0.6080(8) 0.1051(15) 0.3688(6) 0.078(4) Uani 1 1 d . . . . .
H46 H 0.6336 0.0343 0.3904 0.094 Uiso 1 1 calc R U . . .
C47 C 0.5674(8) 0.1450(19) 0.1476(7) 0.102(4) Uani 0.61(4) 1 d D U P B 1
C48 C 0.519(2) 0.040(4) 0.1609(16) 0.105(4) Uani 0.61(4) 1 d D U P B 1
H48 H 0.4944 0.0381 0.2015 0.126 Uiso 0.61(4) 1 calc R U P B 1
C49 C 0.5064(18) -0.063(3) 0.1136(15) 0.105(4) Uani 0.61(4) 1 d D U P B 1
H49 H 0.4737 -0.1331 0.1226 0.126 Uiso 0.61(4) 1 calc R U P B 1
C50 C 0.543(2) -0.062(4) 0.0530(14) 0.106(4) Uani 0.61(4) 1 d D U P B 1
H50 H 0.5350 -0.1310 0.0213 0.127 Uiso 0.61(4) 1 calc R U P B 1
C51 C 0.591(2) 0.044(3) 0.0410(17) 0.109(4) Uani 0.61(4) 1 d D U P B 1
H51 H 0.6156 0.0448 0.0003 0.130 Uiso 0.61(4) 1 calc R U P B 1
C52 C 0.6054(16) 0.148(4) 0.0866(11) 0.109(4) Uani 0.61(4) 1 d D U P B 1
H52 H 0.6385 0.2170 0.0774 0.130 Uiso 0.61(4) 1 calc R U P B 1
C47' C 0.5674(8) 0.1450(19) 0.1476(7) 0.102(4) Uani 0.39(4) 1 d D . P B 2
C48' C 0.520(4) 0.034(5) 0.146(3) 0.105(4) Uani 0.39(4) 1 d D . P B 2
H48' H 0.4892 0.0148 0.1813 0.126 Uiso 0.39(4) 1 calc R U P B 2
C49' C 0.522(3) -0.048(5) 0.089(3) 0.105(4) Uani 0.39(4) 1 d D . P B 2
H49' H 0.4928 -0.1251 0.0837 0.126 Uiso 0.39(4) 1 calc R U P B 2
C50' C 0.571(3) -0.009(7) 0.039(3) 0.106(4) Uani 0.39(4) 1 d D . P B 2
H50' H 0.5631 -0.0541 -0.0016 0.127 Uiso 0.39(4) 1 calc R U P B 2
C51' C 0.629(3) 0.085(5) 0.039(2) 0.109(4) Uani 0.39(4) 1 d D . P B 2
H51' H 0.6643 0.0967 0.0064 0.130 Uiso 0.39(4) 1 calc R U P B 2
C52' C 0.621(2) 0.157(7) 0.0982(19) 0.109(4) Uani 0.39(4) 1 d D . P B 2
H52' H 0.6563 0.2243 0.1067 0.130 Uiso 0.39(4) 1 calc R U P B 2
C53 C 0.5850(8) 0.3826(16) 0.1783(6) 0.088(4) Uani 1 1 d D U . . .
C54 C 0.5424(10) 0.4447(19) 0.1273(8) 0.112(6) Uani 1 1 d D . . . .
H54 H 0.5063 0.3935 0.1040 0.135 Uiso 1 1 calc R U . . .
C55 C 0.5504(11) 0.5785(19) 0.1089(9) 0.118(6) Uani 1 1 d D . . . .
H55 H 0.5203 0.6190 0.0751 0.142 Uiso 1 1 calc R U . . .
C56 C 0.6067(10) 0.648(2) 0.1447(8) 0.117(5) Uani 1 1 d D U . . .
H56 H 0.6153 0.7377 0.1336 0.141 Uiso 1 1 calc R U . . .
C57 C 0.6508(10) 0.5891(18) 0.1964(8) 0.107(5) Uani 1 1 d D U . . .
H57 H 0.6868 0.6397 0.2202 0.128 Uiso 1 1 calc R U . . .
C58 C 0.6404(8) 0.4551(17) 0.2118(9) 0.104(5) Uani 1 1 d D U . . .
H58 H 0.6708 0.4136 0.2450 0.125 Uiso 1 1 calc R U . . .
C59 C 0.7944(7) 0.0740(16) 0.5491(9) 0.078(4) Uani 1 1 d . . . . .
C60 C 0.7775(7) 0.1070(16) 0.4824(8) 0.076(4) Uani 1 1 d . . . . .
H60 H 0.7848 0.0436 0.4485 0.091 Uiso 1 1 calc R U . . .
C61 C 0.7499(8) 0.2323(19) 0.4653(7) 0.086(5) Uani 1 1 d . . . . .
H61 H 0.7406 0.2519 0.4196 0.103 Uiso 1 1 calc R U . . .
C62 C 0.7348(7) 0.3346(14) 0.5143(9) 0.087(4) Uani 1 1 d D . . . .
C63 C 0.7485(8) 0.2957(17) 0.5812(8) 0.085(4) Uani 1 1 d . . . . .
H63 H 0.7373 0.3555 0.6156 0.102 Uiso 1 1 calc R U . . .
C64 C 0.7787(7) 0.169(2) 0.5988(7) 0.084(5) Uani 1 1 d . . . . .
H64 H 0.7885 0.1485 0.6443 0.101 Uiso 1 1 calc R U . . .
C65 C 0.8258(9) -0.0651(18) 0.5671(10) 0.127(7) Uani 1 1 d . . . . .
H65A H 0.8344 -0.0715 0.6154 0.190 Uiso 1 1 calc R U . . .
H65B H 0.7908 -0.1333 0.5521 0.190 Uiso 1 1 calc R U . . .
H65C H 0.8718 -0.0781 0.5452 0.190 Uiso 1 1 calc R U . . .
C66 C 0.7151(14) 0.483(2) 0.5052(11) 0.115(8) Uani 0.62(2) 1 d D U P C 1
H66 H 0.7549 0.5363 0.5277 0.138 Uiso 0.62(2) 1 calc R U P C 1
C67 C 0.7125(18) 0.518(3) 0.4293(11) 0.134(8) Uani 0.62(2) 1 d D U P C 1
H67A H 0.7001 0.6121 0.4235 0.202 Uiso 0.62(2) 1 calc R U P C 1
H67B H 0.7603 0.5013 0.4112 0.202 Uiso 0.62(2) 1 calc R U P C 1
H67C H 0.6755 0.4639 0.4057 0.202 Uiso 0.62(2) 1 calc R U P C 1
C68 C 0.6430(16) 0.514(3) 0.5395(14) 0.131(8) Uani 0.62(2) 1 d D U P C 1
H68A H 0.6310 0.6077 0.5336 0.197 Uiso 0.62(2) 1 calc R U P C 1
H68B H 0.6036 0.4595 0.5197 0.197 Uiso 0.62(2) 1 calc R U P C 1
H68C H 0.6490 0.4940 0.5871 0.197 Uiso 0.62(2) 1 calc R U P C 1
C69 C 0.314(2) 0.152(3) 0.2680(18) 0.151(6) Uani 0.577(9) 1 d D U P A 1
H69A H 0.3053 0.2032 0.2264 0.182 Uiso 0.577(9) 1 calc R U P A 1
H69B H 0.3547 0.1938 0.2946 0.182 Uiso 0.577(9) 1 calc R U P A 1
C66' C 0.6999(18) 0.450(3) 0.4740(19) 0.115(8) Uani 0.38(2) 1 d D . P C 2
H66' H 0.6794 0.4112 0.4314 0.138 Uiso 0.38(2) 1 calc R U P C 2
C67' C 0.757(3) 0.557(4) 0.455(3) 0.134(8) Uani 0.38(2) 1 d D . P C 2
H67D H 0.7318 0.6279 0.4293 0.202 Uiso 0.38(2) 1 calc R U P C 2
H67E H 0.7802 0.5944 0.4953 0.202 Uiso 0.38(2) 1 calc R U P C 2
H67F H 0.7937 0.5166 0.4277 0.202 Uiso 0.38(2) 1 calc R U P C 2
C68' C 0.635(2) 0.516(5) 0.509(3) 0.131(8) Uani 0.38(2) 1 d D . P C 2
H68D H 0.6153 0.5881 0.4807 0.197 Uiso 0.38(2) 1 calc R U P C 2
H68E H 0.5969 0.4500 0.5151 0.197 Uiso 0.38(2) 1 calc R U P C 2
H68F H 0.6523 0.5514 0.5518 0.197 Uiso 0.38(2) 1 calc R U P C 2
C69' C 0.329(2) 0.193(4) 0.310(3) 0.151(6) Uani 0.423(9) 1 d D . P A 2
H69C H 0.3519 0.2485 0.3462 0.182 Uiso 0.423(9) 1 calc R U P A 2
H69D H 0.3264 0.2473 0.2693 0.182 Uiso 0.423(9) 1 calc R U P A 2

loop_
_atom_site_aniso_label
_atom_site_aniso_U_11
_atom_site_aniso_U_22
_atom_site_aniso_U_33
_atom_site_aniso_U_23
_atom_site_aniso_U_13
_atom_site_aniso_U_12
Ru1 0.0646(6) 0.0461(6) 0.0469(5) -0.0026(5) 0.0138(4) 0.0005(5)
Ru2 0.0623(6) 0.0617(7) 0.0527(6) 0.0021(5) 0.0055(4) -0.0004(5)
Cl1 0.070(2) 0.075(2) 0.065(2) 0.0078(16) 0.0043(14) -0.0068(17)
Cl2 0.088(3) 0.065(2) 0.103(3) 0.001(2) 0.0076(19) -0.014(2)
Cl3 0.180(6) 0.145(8) 0.205(14) 0.022(13) -0.030(9) 0.009(6)
Cl4 0.198(10) 0.152(9) 0.187(10) 0.034(7) 0.064(7) 0.038(7)
Cl3' 0.180(6) 0.145(8) 0.205(14) 0.022(13) -0.030(9) 0.009(6)
Cl4' 0.198(10) 0.152(9) 0.187(10) 0.034(7) 0.064(7) 0.038(7)
F1 0.164(7) 0.101(7) 0.108(6) -0.008(5) -0.027(5) 0.002(6)
F2 0.161(7) 0.141(7) 0.107(6) -0.001(6) -0.014(5) -0.026(6)
F3 0.161(7) 0.096(7) 0.118(6) 0.001(5) 0.004(5) -0.043(6)
F4 0.135(7) 0.148(8) 0.145(7) 0.015(6) 0.053(6) -0.014(6)
F5 0.128(6) 0.099(6) 0.110(5) 0.007(5) 0.029(4) -0.001(6)
F6 0.123(6) 0.110(7) 0.147(6) -0.020(6) 0.060(5) -0.007(5)
F7 0.240(9) 0.206(10) 0.127(7) 0.027(7) -0.033(7) 0.002(8)
F8 0.235(8) 0.157(8) 0.123(7) -0.004(7) -0.013(6) 0.012(8)
F9 0.203(8) 0.110(7) 0.206(8) -0.010(7) -0.060(7) 0.012(7)
F10 0.173(8) 0.121(8) 0.199(8) 0.009(7) -0.030(7) 0.019(7)
F11 0.202(8) 0.117(7) 0.184(7) -0.027(7) -0.039(7) 0.018(7)
F12 0.171(8) 0.151(8) 0.210(8) 0.002(7) -0.019(7) 0.021(7)
N1 0.076(7) 0.040(6) 0.049(6) -0.004(5) 0.013(5) -0.003(5)
N2 0.054(6) 0.054(7) 0.043(5) 0.001(5) 0.000(4) 0.000(5)
N3 0.100(8) 0.061(7) 0.039(6) 0.000(5) 0.010(5) 0.016(6)
N4 0.068(7) 0.066(8) 0.064(7) 0.005(6) 0.006(5) -0.004(6)
N5 0.069(7) 0.066(8) 0.046(6) -0.003(5) 0.006(5) -0.003(5)
N6 0.163(12) 0.085(9) 0.052(8) -0.004(7) -0.007(7) 0.027(8)
P1 0.097(3) 0.089(3) 0.070(3) 0.000(2) 0.016(2) -0.021(2)
P2 0.167(4) 0.083(3) 0.093(3) -0.006(3) -0.039(3) 0.027(4)
C1 0.071(8) 0.048(8) 0.049(7) 0.008(6) 0.011(5) 0.005(6)
C2 0.055(7) 0.051(8) 0.057(8) -0.003(6) -0.003(6) 0.000(6)
C3 0.088(9) 0.050(8) 0.062(8) -0.004(6) 0.010(7) -0.004(7)
C4 0.085(10) 0.051(9) 0.086(10) -0.024(7) 0.011(7) -0.013(7)
C5 0.091(9) 0.067(10) 0.060(8) -0.014(8) 0.007(6) -0.018(9)
C6 0.080(9) 0.060(9) 0.063(9) -0.012(7) 0.006(7) -0.008(7)
C7 0.056(7) 0.056(8) 0.044(7) 0.001(6) 0.005(5) 0.001(6)
C8 0.079(9) 0.060(9) 0.060(8) 0.003(7) 0.003(7) 0.011(7)
C9 0.080(8) 0.062(8) 0.042(7) -0.001(6) 0.005(6) 0.007(7)
C10 0.063(7) 0.078(10) 0.048(7) 0.001(7) 0.019(6) 0.009(7)
C11 0.058(7) 0.071(9) 0.047(7) -0.002(6) -0.001(5) 0.019(6)
C12 0.071(8) 0.075(10) 0.035(6) 0.000(6) 0.004(5) 0.001(7)
C13 0.090(9) 0.088(10) 0.034(6) -0.003(8) 0.014(5) 0.034(9)
C14 0.110(11) 0.066(10) 0.068(9) 0.026(8) 0.012(7) 0.002(9)
C15 0.129(14) 0.105(14) 0.090(13) 0.041(11) 0.009(10) -0.008(11)
C16 0.151(16) 0.143(19) 0.051(10) 0.033(12) 0.012(9) 0.053(15)
C17 0.128(13) 0.132(17) 0.054(9) -0.004(12) -0.002(8) 0.033(15)
C18 0.119(12) 0.090(11) 0.048(8) -0.002(7) 0.000(7) 0.008(9)
C19 0.094(10) 0.070(10) 0.035(7) -0.009(6) 0.007(6) 0.007(8)
C20 0.104(11) 0.095(12) 0.056(9) -0.012(8) 0.018(7) 0.012(10)
C21 0.117(14) 0.127(15) 0.061(9) 0.013(10) 0.026(8) 0.045(11)
C22 0.125(15) 0.100(15) 0.077(11) -0.026(9) 0.002(9) 0.040(10)
C23 0.146(16) 0.072(12) 0.106(13) -0.001(9) -0.015(11) 0.018(11)
C24 0.105(12) 0.060(11) 0.081(10) 0.006(8) 0.014(8) 0.019(9)
C25 0.079(8) 0.034(7) 0.070(8) 0.008(6) 0.018(7) -0.006(6)
C26 0.080(9) 0.064(9) 0.062(8) -0.005(7) 0.024(7) 0.012(7)
C27 0.088(9) 0.052(9) 0.058(8) -0.019(6) 0.028(7) -0.020(7)
C28 0.067(8) 0.083(11) 0.060(7) -0.009(7) 0.020(6) -0.023(7)
C29 0.065(8) 0.067(9) 0.075(8) 0.011(7) 0.027(7) -0.004(7)
C30 0.076(7) 0.050(7) 0.050(6) 0.005(5) 0.024(5) -0.001(6)
C31 0.097(10) 0.065(9) 0.069(9) 0.004(7) 0.006(7) 0.003(8)
C32 0.077(10) 0.094(12) 0.084(10) 0.008(9) -0.004(8) -0.013(9)
C33 0.085(11) 0.129(17) 0.124(14) 0.032(12) -0.021(9) -0.006(11)
C34 0.095(11) 0.117(16) 0.118(13) -0.017(11) -0.021(9) -0.018(11)
C35 0.069(9) 0.068(9) 0.074(10) 0.006(7) 0.010(7) -0.011(7)
C36 0.083(9) 0.066(9) 0.056(8) 0.007(6) 0.015(7) -0.006(7)
C37 0.076(10) 0.090(12) 0.098(12) 0.003(9) 0.041(8) 0.008(8)
C38 0.112(13) 0.103(13) 0.084(12) -0.008(10) 0.062(10) -0.006(11)
C39 0.121(13) 0.136(17) 0.055(9) 0.002(9) 0.031(9) -0.013(12)
C40 0.098(10) 0.097(12) 0.058(9) 0.015(9) 0.008(7) 0.000(10)
C41 0.059(8) 0.083(11) 0.055(8) 0.007(7) 0.001(6) 0.018(7)
C42 0.084(10) 0.097(12) 0.061(9) -0.012(8) 0.003(7) 0.019(9)
C43 0.122(13) 0.097(13) 0.058(10) 0.012(9) 0.001(8) 0.035(10)
C44 0.112(12) 0.097(13) 0.065(10) -0.020(9) -0.013(8) 0.029(10)
C45 0.100(10) 0.074(11) 0.062(9) -0.004(7) -0.001(7) 0.027(8)
C46 0.104(11) 0.075(11) 0.053(8) 0.001(7) -0.013(7) -0.004(9)
C47 0.126(9) 0.121(9) 0.058(6) -0.013(7) -0.009(6) 0.034(8)
C48 0.127(9) 0.124(10) 0.063(8) -0.020(8) -0.013(7) 0.034(8)
C49 0.130(9) 0.123(10) 0.062(8) -0.016(8) -0.009(7) 0.031(8)
C50 0.131(10) 0.123(10) 0.063(7) -0.019(8) -0.009(7) 0.032(8)
C51 0.132(10) 0.127(10) 0.065(7) -0.018(8) -0.007(8) 0.031(8)
C52 0.135(10) 0.126(9) 0.063(8) -0.018(8) -0.014(7) 0.036(8)
C47' 0.126(9) 0.121(9) 0.058(6) -0.013(7) -0.009(6) 0.034(8)
C48' 0.127(9) 0.124(10) 0.063(8) -0.020(8) -0.013(7) 0.034(8)
C49' 0.130(9) 0.123(10) 0.062(8) -0.016(8) -0.009(7) 0.031(8)
C50' 0.131(10) 0.123(10) 0.063(7) -0.019(8) -0.009(7) 0.032(8)
C51' 0.132(10) 0.127(10) 0.065(7) -0.018(8) -0.007(8) 0.031(8)
C52' 0.135(10) 0.126(9) 0.063(8) -0.018(8) -0.014(7) 0.036(8)
C53 0.111(11) 0.106(11) 0.047(8) -0.013(8) 0.002(7) 0.020(9)
C54 0.150(16) 0.113(16) 0.072(11) -0.004(10) -0.016(10) 0.025(13)
C55 0.17(2) 0.094(15) 0.095(14) 0.009(11) 0.021(12) 0.030(14)
C56 0.136(16) 0.117(14) 0.103(13) -0.018(11) 0.049(10) 0.005(13)
C57 0.108(13) 0.127(13) 0.089(12) -0.036(10) 0.037(9) -0.002(11)
C58 0.084(10) 0.130(13) 0.099(12) -0.014(10) 0.015(8) 0.010(9)
C59 0.051(8) 0.079(11) 0.103(12) 0.014(9) -0.009(7) -0.005(7)
C60 0.066(9) 0.084(12) 0.078(10) -0.012(8) 0.009(7) -0.001(8)
C61 0.080(10) 0.115(15) 0.065(10) 0.023(10) 0.023(7) -0.017(10)
C62 0.065(9) 0.080(12) 0.117(13) 0.016(11) 0.020(8) -0.011(8)
C63 0.091(11) 0.072(11) 0.094(12) -0.017(9) 0.027(9) -0.023(9)
C64 0.076(9) 0.118(15) 0.057(8) -0.007(10) -0.001(6) -0.008(10)
C65 0.097(12) 0.087(13) 0.196(19) 0.054(13) -0.011(11) 0.024(10)
C66 0.106(11) 0.109(12) 0.130(13) -0.001(10) 0.010(10) 0.001(10)
C67 0.134(15) 0.111(14) 0.158(16) 0.033(13) -0.005(13) 0.006(14)
C68 0.134(13) 0.103(12) 0.155(18) -0.019(14) -0.015(13) 0.031(12)
C69 0.168(12) 0.123(12) 0.165(13) 0.042(12) 0.019(12) 0.024(11)
C66' 0.106(11) 0.109(12) 0.130(13) -0.001(10) 0.010(10) 0.001(10)
C67' 0.134(15) 0.111(14) 0.158(16) 0.033(13) -0.005(13) 0.006(14)
C68' 0.134(13) 0.103(12) 0.155(18) -0.019(14) -0.015(13) 0.031(12)
C69' 0.168(12) 0.123(12) 0.165(13) 0.042(12) 0.019(12) 0.024(11)

loop_
_atom_type_symbol
_atom_type_description
_atom_type_scat_dispersion_real
_atom_type_scat_dispersion_imag
_atom_type_scat_source
C C 0.0033 0.0016 'International Tables Vol C Tables 4.2.6.8 and 6.1.1.4'
H H 0.0000 0.0000 'International Tables Vol C Tables 4.2.6.8 and 6.1.1.4'
N N 0.0061 0.0033 'International Tables Vol C Tables 4.2.6.8 and 6.1.1.4'
F F 0.0171 0.0103 'International Tables Vol C Tables 4.2.6.8 and 6.1.1.4'
P P 0.1023 0.0942 'International Tables Vol C Tables 4.2.6.8 and 6.1.1.4'
Cl Cl 0.1484 0.1585 'International Tables Vol C Tables 4.2.6.8 and 6.1.1.4'
Ru Ru -1.2594 0.8363 'International Tables Vol C Tables 4.2.6.8 and 6.1.1.4'

loop_
_geom_angle_atom_site_label_1
_geom_angle_atom_site_label_2
_geom_angle_atom_site_label_3
_geom_angle
_geom_angle_site_symmetry_1
_geom_angle_site_symmetry_3
_geom_angle_publ_flag
N2 Ru1 N1 76.6(4) . . ?
N2 Ru1 C29 122.3(4) . . ?
N1 Ru1 C29 92.5(4) . . ?
N2 Ru1 C27 95.9(4) . . ?
N1 Ru1 C27 150.1(4) . . ?
C29 Ru1 C27 66.8(5) . . ?
N2 Ru1 C28 95.3(4) . . ?
N1 Ru1 C28 113.6(5) . . ?
C29 Ru1 C28 38.0(4) . . ?
C27 Ru1 C28 37.4(4) . . ?
N2 Ru1 C30 160.1(4) . . ?
N1 Ru1 C30 98.6(4) . . ?
C29 Ru1 C30 37.9(4) . . ?
C27 Ru1 C30 78.6(4) . . ?
C28 Ru1 C30 68.6(4) . . ?
N2 Ru1 C26 120.3(4) . . ?
N1 Ru1 C26 163.2(4) . . ?
C29 Ru1 C26 79.1(5) . . ?
C27 Ru1 C26 37.3(4) . . ?
C28 Ru1 C26 68.1(5) . . ?
C30 Ru1 C26 65.8(4) . . ?
N2 Ru1 C25 156.1(4) . . ?
N1 Ru1 C25 126.6(4) . . ?
C29 Ru1 C25 67.9(5) . . ?
C27 Ru1 C25 67.0(5) . . ?
C28 Ru1 C25 81.3(5) . . ?
C30 Ru1 C25 36.9(4) . . ?
C26 Ru1 C25 36.6(4) . . ?
N2 Ru1 Cl1 85.7(2) . . ?
N1 Ru1 Cl1 85.4(3) . . ?
C29 Ru1 Cl1 150.7(4) . . ?
C27 Ru1 Cl1 123.3(4) . . ?
C28 Ru1 Cl1 160.8(4) . . ?
C30 Ru1 Cl1 113.5(3) . . ?
C26 Ru1 Cl1 94.7(4) . . ?
C25 Ru1 Cl1 90.0(3) . . ?
N4 Ru2 N5 77.0(4) . . ?
N4 Ru2 C63 92.1(5) . . ?
N5 Ru2 C63 124.1(6) . . ?
N4 Ru2 C61 148.3(6) . . ?
N5 Ru2 C61 95.1(5) . . ?
C63 Ru2 C61 66.8(6) . . ?
N4 Ru2 C60 165.2(5) . . ?
N5 Ru2 C60 117.8(5) . . ?
C63 Ru2 C60 79.1(5) . . ?
C61 Ru2 C60 36.7(5) . . ?
N4 Ru2 C64 100.1(5) . . ?
N5 Ru2 C64 161.8(6) . . ?
C63 Ru2 C64 37.6(6) . . ?
C61 Ru2 C64 77.8(5) . . ?
C60 Ru2 C64 65.7(5) . . ?
N4 Ru2 C62 111.3(5) . . ?
N5 Ru2 C62 96.6(5) . . ?
C63 Ru2 C62 37.0(5) . . ?
C61 Ru2 C62 38.3(6) . . ?
C60 Ru2 C62 68.3(5) . . ?
C64 Ru2 C62 67.3(6) . . ?
N4 Ru2 C59 129.3(5) . . ?
N5 Ru2 C59 153.1(5) . . ?
C63 Ru2 C59 67.2(6) . . ?
C61 Ru2 C59 65.5(6) . . ?
C60 Ru2 C59 36.1(5) . . ?
C64 Ru2 C59 36.6(5) . . ?
C62 Ru2 C59 79.9(5) . . ?
N4 Ru2 Cl2 85.6(3) . . ?
N5 Ru2 Cl2 86.4(3) . . ?
C63 Ru2 Cl2 148.1(5) . . ?
C61 Ru2 Cl2 124.9(5) . . ?
C60 Ru2 Cl2 95.5(4) . . ?
C64 Ru2 Cl2 111.5(5) . . ?
C62 Ru2 Cl2 163.0(4) . . ?
C59 Ru2 Cl2 89.9(4) . . ?
C2 N1 C6 120.2(11) . . ?
C2 N1 Ru1 115.9(8) . . ?
C6 N1 Ru1 123.9(8) . . ?
C1 N2 C7 120.5(10) . . ?
C1 N2 Ru1 115.3(7) . . ?
C7 N2 Ru1 124.2(8) . . ?
C10 N3 C13 121.4(11) . . ?
C10 N3 C19 119.9(10) . . ?
C13 N3 C19 117.9(10) . . ?
C40 N4 C36 116.9(11) . . ?
C40 N4 Ru2 127.0(9) . . ?
C36 N4 Ru2 116.2(8) . . ?
C35 N5 C41 120.5(11) . . ?
C35 N5 Ru2 114.5(8) . . ?
C41 N5 Ru2 124.9(7) . . ?
C47' N6 C53 121.4(12) . . ?
C47 N6 C53 121.4(12) . . ?
C47' N6 C44 123.9(14) . . ?
C47 N6 C44 123.9(14) . . ?
C53 N6 C44 114.7(12) . . ?
F2 P1 F6 91.1(6) . . ?
F2 P1 F1 178.4(7) . . ?
F6 P1 F1 90.5(6) . . ?
F2 P1 F4 90.7(6) . . ?
F6 P1 F4 177.9(6) . . ?
F1 P1 F4 87.7(6) . . ?
F2 P1 F3 90.1(6) . . ?
F6 P1 F3 89.1(6) . . ?
F1 P1 F3 90.0(5) . . ?
F4 P1 F3 91.9(6) . . ?
F2 P1 F5 91.1(6) . . ?
F6 P1 F5 90.7(5) . . ?
F1 P1 F5 88.9(5) . . ?
F4 P1 F5 88.3(5) . . ?
F3 P1 F5 178.8(6) . . ?
F12 P2 F7 94.6(8) . . ?
F12 P2 F8 88.4(7) . . ?
F7 P2 F8 175.5(9) . . ?
F12 P2 F9 90.3(8) . . ?
F7 P2 F9 89.0(8) . . ?
F8 P2 F9 87.7(7) . . ?
F12 P2 F11 88.9(8) . . ?
F7 P2 F11 93.4(8) . . ?
F8 P2 F11 89.9(8) . . ?
F9 P2 F11 177.5(7) . . ?
F12 P2 F10 178.1(9) . . ?
F7 P2 F10 86.5(7) . . ?
F8 P2 F10 90.6(7) . . ?
F9 P2 F10 91.4(7) . . ?
F11 P2 F10 89.4(7) . . ?
N2 C1 C2 117.9(10) . . ?
N2 C1 H1 121.0 . . ?
C2 C1 H1 121.0 . . ?
N1 C2 C3 123.5(12) . . ?
N1 C2 C1 114.2(11) . . ?
C3 C2 C1 122.3(11) . . ?
C2 C3 C4 116.1(12) . . ?
C2 C3 H3 122.0 . . ?
C4 C3 H3 122.0 . . ?
C5 C4 C3 121.0(13) . . ?
C5 C4 H4 119.5 . . ?
C3 C4 H4 119.5 . . ?
C4 C5 C6 119.4(12) . . ?
C4 C5 H5 120.3 . . ?
C6 C5 H5 120.3 . . ?
N1 C6 C5 119.8(12) . . ?
N1 C6 H6 120.1 . . ?
C5 C6 H6 120.1 . . ?
C12 C7 C8 119.6(11) . . ?
C12 C7 N2 119.7(10) . . ?
C8 C7 N2 120.6(11) . . ?
C9 C8 C7 119.8(12) . . ?
C9 C8 H8 120.1 . . ?
C7 C8 H8 120.1 . . ?
C8 C9 C10 122.0(11) . . ?
C8 C9 H9 119.0 . . ?
C10 C9 H9 119.0 . . ?
C9 C10 C11 118.0(10) . . ?
C9 C10 N3 122.2(11) . . ?
C11 C10 N3 119.7(11) . . ?
C12 C11 C10 120.3(11) . . ?
C12 C11 H11 119.8 . . ?
C10 C11 H11 119.8 . . ?
C7 C12 C11 120.0(10) . . ?
C7 C12 H12 120.0 . . ?
C11 C12 H12 120.0 . . ?
C18 C13 N3 118.7(15) . . ?
C18 C13 C14 119.8(13) . . ?
N3 C13 C14 121.4(11) . . ?
C15 C14 C13 119.0(14) . . ?
C15 C14 H14 120.5 . . ?
C13 C14 H14 120.5 . . ?
C14 C15 C16 121.5(18) . . ?
C14 C15 H15 119.2 . . ?
C16 C15 H15 119.2 . . ?
C17 C16 C15 120.0(16) . . ?
C17 C16 H16 120.0 . . ?
C15 C16 H16 120.0 . . ?
C16 C17 C18 121.6(16) . . ?
C16 C17 H17 119.2 . . ?
C18 C17 H17 119.2 . . ?
C13 C18 C17 118.1(16) . . ?
C13 C18 H18 120.9 . . ?
C17 C18 H18 120.9 . . ?
C24 C19 C20 118.9(15) . . ?
C24 C19 N3 120.0(12) . . ?
C20 C19 N3 121.1(14) . . ?
C21 C20 C19 121.1(16) . . ?
C21 C20 H20 119.5 . . ?
C19 C20 H20 119.5 . . ?
C22 C21 C20 118.2(16) . . ?
C22 C21 H21 120.9 . . ?
C20 C21 H21 120.9 . . ?
C23 C22 C21 123.5(17) . . ?
C23 C22 H22 118.2 . . ?
C21 C22 H22 118.2 . . ?
C22 C23 C24 116.1(18) . . ?
C22 C23 H23 122.0 . . ?
C24 C23 H23 122.0 . . ?
C19 C24 C23 122.2(15) . . ?
C19 C24 H24 118.9 . . ?
C23 C24 H24 118.9 . . ?
C26 C25 C30 117.8(11) . . ?
C26 C25 C31 122.5(12) . . ?
C30 C25 C31 119.6(11) . . ?
C26 C25 Ru1 71.0(7) . . ?
C30 C25 Ru1 70.1(6) . . ?
C31 C25 Ru1 128.0(8) . . ?
C25 C26 C27 120.9(12) . . ?
C25 C26 Ru1 72.4(7) . . ?
C27 C26 Ru1 70.3(7) . . ?
C25 C26 H26 119.6 . . ?
C27 C26 H26 119.6 . . ?
Ru1 C26 H26 130.4 . . ?
C28 C27 C26 122.6(11) . . ?
C28 C27 Ru1 71.5(7) . . ?
C26 C27 Ru1 72.4(7) . . ?
C28 C27 H27 118.7 . . ?
C26 C27 H27 118.7 . . ?
Ru1 C27 H27 130.2 . . ?
C27 C28 C29 115.2(12) . . ?
C27 C28 C32 121.2(12) . . ?
C29 C28 C32 123.6(13) . . ?
C27 C28 Ru1 71.1(7) . . ?
C29 C28 Ru1 68.4(7) . . ?
C32 C28 Ru1 129.9(10) . . ?
C30 C29 C28 123.1(12) . . ?
C30 C29 Ru1 73.8(7) . . ?
C28 C29 Ru1 73.6(7) . . ?
C30 C29 H29 118.4 . . ?
C28 C29 H29 118.4 . . ?
Ru1 C29 H29 126.1 . . ?
C25 C30 C29 120.4(11) . . ?
C25 C30 Ru1 73.0(6) . . ?
C29 C30 Ru1 68.3(6) . . ?
C25 C30 H30 119.8 . . ?
C29 C30 H30 119.8 . . ?
Ru1 C30 H30 131.8 . . ?
C25 C31 H31A 109.5 . . ?
C25 C31 H31B 109.5 . . ?
H31A C31 H31B 109.5 . . ?
C25 C31 H31C 109.5 . . ?
H31A C31 H31C 109.5 . . ?
H31B C31 H31C 109.5 . . ?
C33 C32 C28 114.7(14) . . ?
C33 C32 C34 113.8(13) . . ?
C28 C32 C34 109.1(13) . . ?
C33 C32 H32 106.2 . . ?
C28 C32 H32 106.2 . . ?
C34 C32 H32 106.2 . . ?
C32 C33 H33A 109.5 . . ?
C32 C33 H33B 109.5 . . ?
H33A C33 H33B 109.5 . . ?
C32 C33 H33C 109.5 . . ?
H33A C33 H33C 109.5 . . ?
H33B C33 H33C 109.5 . . ?
C32 C34 H34A 109.5 . . ?
C32 C34 H34B 109.5 . . ?
H34A C34 H34B 109.5 . . ?
C32 C34 H34C 109.5 . . ?
H34A C34 H34C 109.5 . . ?
H34B C34 H34C 109.5 . . ?
N5 C35 C36 120.1(12) . . ?
N5 C35 H35 119.9 . . ?
C36 C35 H35 119.9 . . ?
N4 C36 C37 123.9(12) . . ?
N4 C36 C35 112.1(11) . . ?
C37 C36 C35 124.0(13) . . ?
C38 C37 C36 117.4(14) . . ?
C38 C37 H37 121.3 . . ?
C36 C37 H37 121.3 . . ?
C39 C38 C37 118.8(13) . . ?
C39 C38 H38 120.6 . . ?
C37 C38 H38 120.6 . . ?
C38 C39 C40 121.9(14) . . ?
C38 C39 H39 119.1 . . ?
C40 C39 H39 119.1 . . ?
N4 C40 C39 121.0(14) . . ?
N4 C40 H40 119.5 . . ?
C39 C40 H40 119.5 . . ?
C46 C41 C42 121.2(12) . . ?
C46 C41 N5 120.1(12) . . ?
C42 C41 N5 118.7(12) . . ?
C41 C42 C43 119.4(13) . . ?
C41 C42 H42 120.3 . . ?
C43 C42 H42 120.3 . . ?
C44 C43 C42 119.8(14) . . ?
C44 C43 H43 120.1 . . ?
C42 C43 H43 120.1 . . ?
C43 C44 C45 120.9(14) . . ?
C43 C44 N6 120.0(14) . . ?
C45 C44 N6 118.9(13) . . ?
C44 C45 C46 117.2(13) . . ?
C44 C45 H45 121.4 . . ?
C46 C45 H45 121.4 . . ?
C41 C46 C45 121.2(13) . . ?
C41 C46 H46 119.4 . . ?
C45 C46 H46 119.4 . . ?
N6 C47 C48 115.8(17) . . ?
N6 C47 C52 124(2) . . ?
C48 C47 C52 121(2) . . ?
C47 C48 C49 120(3) . . ?
C47 C48 H48 119.9 . . ?
C49 C48 H48 119.9 . . ?
C50 C49 C48 120(3) . . ?
C50 C49 H49 119.8 . . ?
C48 C49 H49 119.8 . . ?
C49 C50 C51 118(3) . . ?
C49 C50 H50 120.8 . . ?
C51 C50 H50 120.8 . . ?
C52 C51 C50 123(3) . . ?
C52 C51 H51 118.4 . . ?
C50 C51 H51 118.4 . . ?
C51 C52 C47 117(3) . . ?
C51 C52 H52 121.3 . . ?
C47 C52 H52 121.3 . . ?
C48' C47' N6 128(2) . . ?
C48' C47' C52' 119(3) . . ?
N6 C47' C52' 113(3) . . ?
C47' C48' C49' 116(4) . . ?
C47' C48' H48' 121.9 . . ?
C49' C48' H48' 121.9 . . ?
C50' C49' C48' 116(5) . . ?
C50' C49' H49' 121.8 . . ?
C48' C49' H49' 121.8 . . ?
C49' C50' C51' 133(5) . . ?
C49' C50' H50' 113.4 . . ?
C51' C50' H50' 113.4 . . ?
C52' C51' C50' 103(4) . . ?
C52' C51' H51' 128.4 . . ?
C50' C51' H51' 128.4 . . ?
C51' C52' C47' 130(4) . . ?
C51' C52' H52' 115.0 . . ?
C47' C52' H52' 115.0 . . ?
C58 C53 C54 119.0(16) . . ?
C58 C53 N6 119.5(14) . . ?
C54 C53 N6 121.5(14) . . ?
C53 C54 C55 123.9(18) . . ?
C53 C54 H54 118.0 . . ?
C55 C54 H54 118.0 . . ?
C54 C55 C56 114.9(19) . . ?
C54 C55 H55 122.5 . . ?
C56 C55 H55 122.5 . . ?
C55 C56 C57 123(2) . . ?
C55 C56 H56 118.5 . . ?
C57 C56 H56 118.5 . . ?
C58 C57 C56 119.2(19) . . ?
C58 C57 H57 120.4 . . ?
C56 C57 H57 120.4 . . ?
C53 C58 C57 120.0(18) . . ?
C53 C58 H58 120.0 . . ?
C57 C58 H58 120.0 . . ?
C60 C59 C64 117.9(14) . . ?
C60 C59 C65 120.0(16) . . ?
C64 C59 C65 122.0(16) . . ?
C60 C59 Ru2 69.6(8) . . ?
C64 C59 Ru2 69.4(8) . . ?
C65 C59 Ru2 130.3(10) . . ?
C61 C60 C59 120.7(14) . . ?
C61 C60 Ru2 70.4(8) . . ?
C59 C60 Ru2 74.3(8) . . ?
C61 C60 H60 119.6 . . ?
C59 C60 H60 119.6 . . ?
Ru2 C60 H60 127.8 . . ?
C60 C61 C62 123.4(13) . . ?
C60 C61 Ru2 72.9(8) . . ?
C62 C61 Ru2 72.8(7) . . ?
C60 C61 H61 118.3 . . ?
C62 C61 H61 118.3 . . ?
Ru2 C61 H61 128.5 . . ?
C63 C62 C61 114.5(13) . . ?
C63 C62 C66' 140(2) . . ?
C61 C62 C66' 105.4(19) . . ?
C63 C62 C66 114.4(16) . . ?
C61 C62 C66 130.7(16) . . ?
C63 C62 Ru2 69.1(8) . . ?
C61 C62 Ru2 68.9(8) . . ?
C66' C62 Ru2 123.5(15) . . ?
C66 C62 Ru2 137.1(12) . . ?
C62 C63 C64 122.4(14) . . ?
C62 C63 Ru2 73.9(8) . . ?
C64 C63 Ru2 72.8(8) . . ?
C62 C63 H63 118.8 . . ?
C64 C63 H63 118.8 . . ?
Ru2 C63 H63 126.5 . . ?
C59 C64 C63 121.1(13) . . ?
C59 C64 Ru2 73.9(8) . . ?
C63 C64 Ru2 69.6(8) . . ?
C59 C64 H64 119.5 . . ?
C63 C64 H64 119.5 . . ?
Ru2 C64 H64 129.5 . . ?
C59 C65 H65A 109.5 . . ?
C59 C65 H65B 109.5 . . ?
H65A C65 H65B 109.5 . . ?
C59 C65 H65C 109.5 . . ?
H65A C65 H65C 109.5 . . ?
H65B C65 H65C 109.5 . . ?
C62 C66 C68 109.9(17) . . ?
C62 C66 C67 109.5(16) . . ?
C68 C66 C67 113.5(17) . . ?
C62 C66 H66 107.9 . . ?
C68 C66 H66 107.9 . . ?
C67 C66 H66 107.9 . . ?
C66 C67 H67A 109.5 . . ?
C66 C67 H67B 109.5 . . ?
H67A C67 H67B 109.5 . . ?
C66 C67 H67C 109.5 . . ?
H67A C67 H67C 109.5 . . ?
H67B C67 H67C 109.5 . . ?
C66 C68 H68A 109.5 . . ?
C66 C68 H68B 109.5 . . ?
H68A C68 H68B 109.5 . . ?
C66 C68 H68C 109.5 . . ?
H68A C68 H68C 109.5 . . ?
H68B C68 H68C 109.5 . . ?
Cl4 C69 Cl3 103(3) . . ?
Cl4 C69 H69A 111.2 . . ?
Cl3 C69 H69A 111.2 . . ?
Cl4 C69 H69B 111.2 . . ?
Cl3 C69 H69B 111.2 . . ?
H69A C69 H69B 109.1 . . ?
C62 C66' C68' 113(2) . . ?
C62 C66' C67' 112.8(19) . . ?
C68' C66' C67' 110(2) . . ?
C62 C66' H66' 106.7 . . ?
C68' C66' H66' 106.7 . . ?
C67' C66' H66' 106.7 . . ?
C66' C67' H67D 109.5 . . ?
C66' C67' H67E 109.5 . . ?
H67D C67' H67E 109.5 . . ?
C66' C67' H67F 109.5 . . ?
H67D C67' H67F 109.5 . . ?
H67E C67' H67F 109.5 . . ?
C66' C68' H68D 109.5 . . ?
C66' C68' H68E 109.5 . . ?
H68D C68' H68E 109.5 . . ?
C66' C68' H68F 109.5 . . ?
H68D C68' H68F 109.5 . . ?
H68E C68' H68F 109.5 . . ?
Cl3' C69' Cl4' 114(4) . . ?
Cl3' C69' H69C 108.7 . . ?
Cl4' C69' H69C 108.7 . . ?
Cl3' C69' H69D 108.7 . . ?
Cl4' C69' H69D 108.7 . . ?
H69C C69' H69D 107.6 . . ?

loop_
_geom_bond_atom_site_label_1
_geom_bond_atom_site_label_2
_geom_bond_distance
_geom_bond_site_symmetry_2
_geom_bond_publ_flag
Ru1 N2 2.088(9) . ?
Ru1 N1 2.094(9) . ?
Ru1 C29 2.130(11) . ?
Ru1 C27 2.192(11) . ?
Ru1 C28 2.197(12) . ?
Ru1 C30 2.202(11) . ?
Ru1 C26 2.220(14) . ?
Ru1 C25 2.239(11) . ?
Ru1 Cl1 2.387(3) . ?
Ru2 N4 2.076(10) . ?
Ru2 N5 2.091(9) . ?
Ru2 C63 2.152(14) . ?
Ru2 C61 2.160(12) . ?
Ru2 C60 2.192(13) . ?
Ru2 C64 2.194(13) . ?
Ru2 C62 2.212(14) . ?
Ru2 C59 2.252(13) . ?
Ru2 Cl2 2.384(4) . ?
Cl3 C69 1.74(2) . ?
Cl4 C69 1.73(2) . ?
Cl3' C69' 1.75(2) . ?
Cl4' C69' 1.76(2) . ?
F1 P1 1.553(9) . ?
F2 P1 1.534(9) . ?
F3 P1 1.593(10) . ?
F4 P1 1.592(10) . ?
F5 P1 1.600(11) . ?
F6 P1 1.534(9) . ?
F7 P2 1.515(12) . ?
F8 P2 1.535(11) . ?
F9 P2 1.544(14) . ?
F10 P2 1.582(13) . ?
F11 P2 1.549(13) . ?
F12 P2 1.513(13) . ?
N1 C2 1.324(14) . ?
N1 C6 1.357(13) . ?
N2 C1 1.293(14) . ?
N2 C7 1.422(13) . ?
N3 C10 1.415(14) . ?
N3 C13 1.418(15) . ?
N3 C19 1.423(15) . ?
N4 C40 1.335(14) . ?
N4 C36 1.350(14) . ?
N5 C35 1.269(15) . ?
N5 C41 1.430(14) . ?
N6 C47' 1.393(19) . ?
N6 C47 1.393(19) . ?
N6 C53 1.412(18) . ?
N6 C44 1.425(17) . ?
C1 C2 1.440(15) . ?
C1 H1 0.9300 . ?
C2 C3 1.397(16) . ?
C3 C4 1.401(16) . ?
C3 H3 0.9300 . ?
C4 C5 1.367(18) . ?
C4 H4 0.9300 . ?
C5 C6 1.402(18) . ?
C5 H5 0.9300 . ?
C6 H6 0.9300 . ?
C7 C12 1.372(15) . ?
C7 C8 1.400(15) . ?
C8 C9 1.354(14) . ?
C8 H8 0.9300 . ?
C9 C10 1.370(15) . ?
C9 H9 0.9300 . ?
C10 C11 1.413(15) . ?
C11 C12 1.378(14) . ?
C11 H11 0.9300 . ?
C12 H12 0.9300 . ?
C13 C18 1.387(17) . ?
C13 C14 1.42(2) . ?
C14 C15 1.375(18) . ?
C14 H14 0.9300 . ?
C15 C16 1.38(2) . ?
C15 H15 0.9300 . ?
C16 C17 1.34(3) . ?
C16 H16 0.9300 . ?
C17 C18 1.43(2) . ?
C17 H17 0.9300 . ?
C18 H18 0.9300 . ?
C19 C24 1.333(18) . ?
C19 C20 1.384(18) . ?
C20 C21 1.37(2) . ?
C20 H20 0.9300 . ?
C21 C22 1.37(2) . ?
C21 H21 0.9300 . ?
C22 C23 1.35(2) . ?
C22 H22 0.9300 . ?
C23 C24 1.43(2) . ?
C23 H23 0.9300 . ?
C24 H24 0.9300 . ?
C25 C26 1.401(15) . ?
C25 C30 1.405(15) . ?
C25 C31 1.503(16) . ?
C26 C27 1.413(17) . ?
C26 H26 0.9300 . ?
C27 C28 1.409(17) . ?
C27 H27 0.9300 . ?
C28 C29 1.411(16) . ?
C28 C32 1.509(19) . ?
C29 C30 1.408(16) . ?
C29 H29 0.9300 . ?
C30 H30 0.9300 . ?
C31 H31A 0.9600 . ?
C31 H31B 0.9600 . ?
C31 H31C 0.9600 . ?
C32 C33 1.50(2) . ?
C32 C34 1.523(19) . ?
C32 H32 0.9800 . ?
C33 H33A 0.9600 . ?
C33 H33B 0.9600 . ?
C33 H33C 0.9600 . ?
C34 H34A 0.9600 . ?
C34 H34B 0.9600 . ?
C34 H34C 0.9600 . ?
C35 C36 1.444(16) . ?
C35 H35 0.9300 . ?
C36 C37 1.394(17) . ?
C37 C38 1.378(19) . ?
C37 H37 0.9300 . ?
C38 C39 1.33(2) . ?
C38 H38 0.9300 . ?
C39 C40 1.389(18) . ?
C39 H39 0.9300 . ?
C40 H40 0.9300 . ?
C41 C46 1.334(17) . ?
C41 C42 1.375(17) . ?
C42 C43 1.397(17) . ?
C42 H42 0.9300 . ?
C43 C44 1.359(19) . ?
C43 H43 0.9300 . ?
C44 C45 1.408(19) . ?
C45 C46 1.410(16) . ?
C45 H45 0.9300 . ?
C46 H46 0.9300 . ?
C47 C48 1.394(13) . ?
C47 C52 1.411(13) . ?
C48 C49 1.394(13) . ?
C48 H48 0.9300 . ?
C49 C50 1.388(13) . ?
C49 H49 0.9300 . ?
C50 C51 1.395(14) . ?
C50 H50 0.9300 . ?
C51 C52 1.383(14) . ?
C51 H51 0.9300 . ?
C52 H52 0.9300 . ?
C47' C48' 1.390(14) . ?
C47' C52' 1.404(14) . ?
C48' C49' 1.393(14) . ?
C48' H48' 0.9300 . ?
C49' C50' 1.393(14) . ?
C49' H49' 0.9300 . ?
C50' C51' 1.398(14) . ?
C50' H50' 0.9300 . ?
C51' C52' 1.384(14) . ?
C51' H51' 0.9300 . ?
C52' H52' 0.9300 . ?
C53 C58 1.373(12) . ?
C53 C54 1.380(12) . ?
C54 C55 1.382(12) . ?
C54 H54 0.9300 . ?
C55 C56 1.391(12) . ?
C55 H55 0.9300 . ?
C56 C57 1.391(12) . ?
C56 H56 0.9300 . ?
C57 C58 1.375(12) . ?
C57 H57 0.9300 . ?
C58 H58 0.9300 . ?
C59 C60 1.377(19) . ?
C59 C64 1.40(2) . ?
C59 C65 1.524(19) . ?
C60 C61 1.37(2) . ?
C60 H60 0.9300 . ?
C61 C62 1.44(2) . ?
C61 H61 0.9300 . ?
C62 C63 1.386(19) . ?
C62 C66' 1.511(14) . ?
C62 C66 1.517(13) . ?
C63 C64 1.40(2) . ?
C63 H63 0.9300 . ?
C64 H64 0.9300 . ?
C65 H65A 0.9600 . ?
C65 H65B 0.9600 . ?
C65 H65C 0.9600 . ?
C66 C68 1.522(13) . ?
C66 C67 1.537(13) . ?
C66 H66 0.9800 . ?
C67 H67A 0.9600 . ?
C67 H67B 0.9600 . ?
C67 H67C 0.9600 . ?
C68 H68A 0.9600 . ?
C68 H68B 0.9600 . ?
C68 H68C 0.9600 . ?
C69 H69A 0.9700 . ?
C69 H69B 0.9700 . ?
C66' C68' 1.524(14) . ?
C66' C67' 1.533(14) . ?
C66' H66' 0.9800 . ?
C67' H67E 0.9600 . ?
C67' H67F 0.9600 . ?
C68' H68D 0.9600 . ?
C68' H68E 0.9600 . ?
C68' H68F 0.9600 . ?
C69' H69C 0.9700 . ?
C69' H69D 0.9700 . ?

loop_
_geom_torsion_atom_site_label_1
_geom_torsion_atom_site_label_2
_geom_torsion_atom_site_label_3
_geom_torsion_atom_site_label_4
_geom_torsion
_geom_torsion_site_symmetry_1
_geom_torsion_site_symmetry_2
_geom_torsion_site_symmetry_3
_geom_torsion_site_symmetry_4
_geom_torsion_publ_flag
C7 N2 C1 C2 -177.4(9) . . . . ?
Ru1 N2 C1 C2 1.5(14) . . . . ?
C6 N1 C2 C3 2.0(18) . . . . ?
Ru1 N1 C2 C3 -177.5(10) . . . . ?
C6 N1 C2 C1 -177.3(10) . . . . ?
Ru1 N1 C2 C1 3.2(12) . . . . ?
N2 C1 C2 N1 -3.1(15) . . . . ?
N2 C1 C2 C3 177.6(12) . . . . ?
N1 C2 C3 C4 -0.4(19) . . . . ?
C1 C2 C3 C4 178.9(10) . . . . ?
C2 C3 C4 C5 -1.2(19) . . . . ?
C3 C4 C5 C6 1.1(19) . . . . ?
C2 N1 C6 C5 -2.1(17) . . . . ?
Ru1 N1 C6 C5 177.4(9) . . . . ?
C4 C5 C6 N1 0.5(18) . . . . ?
C1 N2 C7 C12 -143.2(12) . . . . ?
Ru1 N2 C7 C12 38.1(13) . . . . ?
C1 N2 C7 C8 40.5(16) . . . . ?
Ru1 N2 C7 C8 -138.2(10) . . . . ?
C12 C7 C8 C9 6.0(18) . . . . ?
N2 C7 C8 C9 -177.7(11) . . . . ?
C7 C8 C9 C10 -3.5(19) . . . . ?
C8 C9 C10 C11 0.1(19) . . . . ?
C8 C9 C10 N3 -176.6(12) . . . . ?
C13 N3 C10 C9 -30.8(18) . . . . ?
C19 N3 C10 C9 159.4(12) . . . . ?
C13 N3 C10 C11 152.5(12) . . . . ?
C19 N3 C10 C11 -17.3(17) . . . . ?
C9 C10 C11 C12 0.8(18) . . . . ?
N3 C10 C11 C12 177.6(11) . . . . ?
C8 C7 C12 C11 -5.0(17) . . . . ?
N2 C7 C12 C11 178.6(10) . . . . ?
C10 C11 C12 C7 1.7(18) . . . . ?
C10 N3 C13 C18 145.9(12) . . . . ?
C19 N3 C13 C18 -44.1(16) . . . . ?
C10 N3 C13 C14 -36.6(17) . . . . ?
C19 N3 C13 C14 133.4(13) . . . . ?
C18 C13 C14 C15 -1(2) . . . . ?
N3 C13 C14 C15 -178.2(12) . . . . ?
C13 C14 C15 C16 1(2) . . . . ?
C14 C15 C16 C17 0(3) . . . . ?
C15 C16 C17 C18 0(3) . . . . ?
N3 C13 C18 C17 178.1(12) . . . . ?
C14 C13 C18 C17 0.6(19) . . . . ?
C16 C17 C18 C13 0(2) . . . . ?
C10 N3 C19 C24 -62.3(17) . . . . ?
C13 N3 C19 C24 127.6(14) . . . . ?
C10 N3 C19 C20 117.2(13) . . . . ?
C13 N3 C19 C20 -53.0(16) . . . . ?
C24 C19 C20 C21 -1(2) . . . . ?
N3 C19 C20 C21 179.5(12) . . . . ?
C19 C20 C21 C22 0(2) . . . . ?
C20 C21 C22 C23 1(3) . . . . ?
C21 C22 C23 C24 0(2) . . . . ?
C20 C19 C24 C23 1(2) . . . . ?
N3 C19 C24 C23 -179.0(13) . . . . ?
C22 C23 C24 C19 -1(2) . . . . ?
C30 C25 C26 C27 -1.0(18) . . . . ?
C31 C25 C26 C27 176.5(12) . . . . ?
Ru1 C25 C26 C27 53.0(11) . . . . ?
C30 C25 C26 Ru1 -53.9(9) . . . . ?
C31 C25 C26 Ru1 123.5(11) . . . . ?
C25 C26 C27 C28 -1(2) . . . . ?
Ru1 C26 C27 C28 53.2(11) . . . . ?
C25 C26 C27 Ru1 -54.0(11) . . . . ?
C26 C27 C28 C29 0.1(18) . . . . ?
Ru1 C27 C28 C29 53.8(9) . . . . ?
C26 C27 C28 C32 -179.4(13) . . . . ?
Ru1 C27 C28 C32 -125.8(12) . . . . ?
C26 C27 C28 Ru1 -53.6(11) . . . . ?
C27 C28 C29 C30 2.2(18) . . . . ?
C32 C28 C29 C30 -178.3(12) . . . . ?
Ru1 C28 C29 C30 57.4(11) . . . . ?
C27 C28 C29 Ru1 -55.2(9) . . . . ?
C32 C28 C29 Ru1 124.4(13) . . . . ?
C26 C25 C30 C29 3.2(17) . . . . ?
C31 C25 C30 C29 -174.3(11) . . . . ?
Ru1 C25 C30 C29 -51.1(10) . . . . ?
C26 C25 C30 Ru1 54.3(10) . . . . ?
C31 C25 C30 Ru1 -123.2(11) . . . . ?
C28 C29 C30 C25 -4.0(18) . . . . ?
Ru1 C29 C30 C25 53.3(10) . . . . ?
C28 C29 C30 Ru1 -57.3(11) . . . . ?
C27 C28 C32 C33 140.3(14) . . . . ?
C29 C28 C32 C33 -39.2(19) . . . . ?
Ru1 C28 C32 C33 49.6(18) . . . . ?
C27 C28 C32 C34 -90.7(15) . . . . ?
C29 C28 C32 C34 89.8(17) . . . . ?
Ru1 C28 C32 C34 178.6(10) . . . . ?
C41 N5 C35 C36 -178.1(11) . . . . ?
Ru2 N5 C35 C36 -1.1(16) . . . . ?
C40 N4 C36 C37 4(2) . . . . ?
Ru2 N4 C36 C37 -176.9(11) . . . . ?
C40 N4 C36 C35 -175.8(12) . . . . ?
Ru2 N4 C36 C35 3.4(14) . . . . ?
N5 C35 C36 N4 -1.5(18) . . . . ?
N5 C35 C36 C37 178.8(13) . . . . ?
N4 C36 C37 C38 -1(2) . . . . ?
C35 C36 C37 C38 178.5(14) . . . . ?
C36 C37 C38 C39 -3(2) . . . . ?
C37 C38 C39 C40 5(3) . . . . ?
C36 N4 C40 C39 -2(2) . . . . ?
Ru2 N4 C40 C39 178.5(12) . . . . ?
C38 C39 C40 N4 -2(3) . . . . ?
C35 N5 C41 C46 -141.5(14) . . . . ?
Ru2 N5 C41 C46 41.9(16) . . . . ?
C35 N5 C41 C42 37.8(18) . . . . ?
Ru2 N5 C41 C42 -138.8(10) . . . . ?
C46 C41 C42 C43 -4(2) . . . . ?
N5 C41 C42 C43 176.9(13) . . . . ?
C41 C42 C43 C44 0(2) . . . . ?
C42 C43 C44 C45 4(3) . . . . ?
C42 C43 C44 N6 -171.9(14) . . . . ?
C47' N6 C44 C43 -138.4(17) . . . . ?
C47 N6 C44 C43 -138.4(17) . . . . ?
C53 N6 C44 C43 42(2) . . . . ?
C47' N6 C44 C45 45(2) . . . . ?
C47 N6 C44 C45 45(2) . . . . ?
C53 N6 C44 C45 -134.5(15) . . . . ?
C43 C44 C45 C46 -4(2) . . . . ?
N6 C44 C45 C46 172.1(13) . . . . ?
C42 C41 C46 C45 4(2) . . . . ?
N5 C41 C46 C45 -176.8(12) . . . . ?
C44 C45 C46 C41 0(2) . . . . ?
C53 N6 C47 C48 -146(3) . . . . ?
C44 N6 C47 C48 34(3) . . . . ?
C53 N6 C47 C52 31(3) . . . . ?
C44 N6 C47 C52 -148(2) . . . . ?
N6 C47 C48 C49 177(3) . . . . ?
C52 C47 C48 C49 -1(5) . . . . ?
C47 C48 C49 C50 0(6) . . . . ?
C48 C49 C50 C51 0(4) . . . . ?
C49 C50 C51 C52 0(5) . . . . ?
C50 C51 C52 C47 -1(5) . . . . ?
N6 C47 C52 C51 -176(2) . . . . ?
C48 C47 C52 C51 1(4) . . . . ?
C53 N6 C47' C48' -142(5) . . . . ?
C44 N6 C47' C48' 38(5) . . . . ?
C53 N6 C47' C52' 43(3) . . . . ?
C44 N6 C47' C52' -137(3) . . . . ?
N6 C47' C48' C49' 176(4) . . . . ?
C52' C47' C48' C49' -10(8) . . . . ?
C47' C48' C49' C50' 0(9) . . . . ?
C48' C49' C50' C51' 13(10) . . . . ?
C49' C50' C51' C52' -11(8) . . . . ?
C50' C51' C52' C47' -1(7) . . . . ?
C48' C47' C52' C51' 11(8) . . . . ?
N6 C47' C52' C51' -173(5) . . . . ?
C47' N6 C53 C58 -130.5(15) . . . . ?
C47 N6 C53 C58 -130.5(15) . . . . ?
C44 N6 C53 C58 49(2) . . . . ?
C47' N6 C53 C54 49(2) . . . . ?
C47 N6 C53 C54 49(2) . . . . ?
C44 N6 C53 C54 -131.0(15) . . . . ?
C58 C53 C54 C55 -2(3) . . . . ?
N6 C53 C54 C55 178.1(16) . . . . ?
C53 C54 C55 C56 2(3) . . . . ?
C54 C55 C56 C57 -2(3) . . . . ?
C55 C56 C57 C58 2(3) . . . . ?
C54 C53 C58 C57 3(2) . . . . ?
N6 C53 C58 C57 -177.6(15) . . . . ?
C56 C57 C58 C53 -3(3) . . . . ?
C64 C59 C60 C61 4(2) . . . . ?
C65 C59 C60 C61 -179.3(13) . . . . ?
Ru2 C59 C60 C61 55.1(12) . . . . ?
C64 C59 C60 Ru2 -51.6(11) . . . . ?
C65 C59 C60 Ru2 125.6(13) . . . . ?
C59 C60 C61 C62 -2(2) . . . . ?
Ru2 C60 C61 C62 55.0(12) . . . . ?
C59 C60 C61 Ru2 -57.0(12) . . . . ?
C60 C61 C62 C63 -2(2) . . . . ?
Ru2 C61 C62 C63 53.5(11) . . . . ?
C60 C61 C62 C66' -175.6(18) . . . . ?
Ru2 C61 C62 C66' -120.5(15) . . . . ?
C60 C61 C62 C66 170.2(18) . . . . ?
Ru2 C61 C62 C66 -134.8(18) . . . . ?
C60 C61 C62 Ru2 -55.0(13) . . . . ?
C61 C62 C63 C64 3.5(19) . . . . ?
C66' C62 C63 C64 175(2) . . . . ?
C66 C62 C63 C64 -169.6(15) . . . . ?
Ru2 C62 C63 C64 56.8(12) . . . . ?
C61 C62 C63 Ru2 -53.4(11) . . . . ?
C66' C62 C63 Ru2 118(2) . . . . ?
C66 C62 C63 Ru2 133.5(14) . . . . ?
C60 C59 C64 C63 -2(2) . . . . ?
C65 C59 C64 C63 -178.7(13) . . . . ?
Ru2 C59 C64 C63 -53.3(12) . . . . ?
C60 C59 C64 Ru2 51.7(11) . . . . ?
C65 C59 C64 Ru2 -125.4(13) . . . . ?
C62 C63 C64 C59 -2(2) . . . . ?
Ru2 C63 C64 C59 55.3(12) . . . . ?
C62 C63 C64 Ru2 -57.3(12) . . . . ?
C63 C62 C66 C68 -63(2) . . . . ?
C61 C62 C66 C68 125(2) . . . . ?
Ru2 C62 C66 C68 22(3) . . . . ?
C63 C62 C66 C67 171.7(19) . . . . ?
C61 C62 C66 C67 0(3) . . . . ?
Ru2 C62 C66 C67 -103(2) . . . . ?
C63 C62 C66' C68' -32(4) . . . . ?
C61 C62 C66' C68' 139(3) . . . . ?
Ru2 C62 C66' C68' 65(3) . . . . ?
C63 C62 C66' C67' 94(4) . . . . ?
C61 C62 C66' C67' -95(3) . . . . ?
Ru2 C62 C66' C67' -169(3) . . . . ?
